data_1577158
loop_
_publ_author_name
'Molla, Sariful Molla'
'Mahato, Samyadeb'
'Ray, Avinash Kumar'
'Bandyopadhyay, Subhajit'

_publ_section_title
;
 Turn-on fluorescence switching and radical formation of a dual-functional
 negative photochromic dimethyldihydropyrene
;
_journal_name_full 'Chemical Science'
_journal_paper_doi 10.1039/D6SC01682K
_journal_year 2026
_chemical_formula_moiety 'C44 H45 N'
_chemical_formula_sum 'C44 H45 N'
_chemical_formula_weight 587.81
_chemical_name_systematic DP1
_space_group_crystal_system triclinic
_space_group_IT_number 2
_space_group_name_Hall '-P 1'
_space_group_name_H-M_alt 'P -1'
_atom_sites_solution_hydrogens geom
_atom_sites_solution_primary dual
_audit_creation_date 2025-11-28
_audit_creation_method
;
Olex2 1.5
(compiled 2025.07.13 svn.rb7424aed for OlexSys, GUI svn.r7314)
;
_audit_update_record
;
2025-11-28 deposited with the CCDC.	2026-04-28 downloaded from the CCDC.
;
_cell_angle_alpha 83.446(2)
_cell_angle_beta 79.691(2)
_cell_angle_gamma 73.563(2)
_cell_formula_units_Z 2
_cell_length_a 10.4823(2)
_cell_length_b 12.4252(2)
_cell_length_c 13.6567(3)
_cell_measurement_reflns_used 21588
_cell_measurement_temperature 100.00(10)
_cell_measurement_theta_max 68.1250
_cell_measurement_theta_min 3.2720
_cell_volume 1674.67(6)
_computing_cell_refinement 'CrysAlisPro 1.171.43.119a (Rigaku OD, 2024)'
_computing_data_collection 'CrysAlisPro 1.171.43.119a (Rigaku OD, 2024)'
_computing_data_reduction 'CrysAlisPro 1.171.43.119a (Rigaku OD, 2024)'
_computing_molecular_graphics 'Olex2 1.5 (Dolomanov et al., 2009)'
_computing_publication_material 'Olex2 1.5 (Dolomanov et al., 2009)'
_computing_structure_refinement 'SHELXL 2018/3 (Sheldrick, 2015)'
_computing_structure_solution 'SHELXT 2018/2 (Sheldrick, 2018)'
_diffrn_ambient_environment N~2~
_diffrn_ambient_temperature 100.00(10)
_diffrn_detector 'Image Plate'
_diffrn_detector_area_resol_mean 10.0000
_diffrn_detector_type 'Rigaku IP'
_diffrn_measured_fraction_theta_full 0.999
_diffrn_measured_fraction_theta_max 0.994
_diffrn_measurement_details
;
List of Runs (angles in degrees, time in seconds):

  # Type    Start    End  Width  t~exp~   \w     \q     \k     \f   Frames
#--------------------------------------------------------------------------
  1  \w    -21.00  73.00   0.50    0.44    --   40.58 -91.00  -7.00  188
  2  \w    -80.00 -11.00   0.50    1.76    --  -82.50  91.00 105.00  138
  3  \w    -80.00 -11.00   0.50    1.76    --  -82.50  91.00 105.00  138
  4  \w   -154.00 -78.00   0.50    1.76    --  -82.50 -91.00  -7.00  152
  5  \w    100.00 168.00   0.50    1.76    --   96.67  91.00 105.00  136
  6  \w     26.00 107.00   0.50    1.76    --   96.67 -91.00  -7.00  162
  7  \w    -28.00  31.00   0.50    0.44    --  -40.58  21.00 -30.00  118
  8  \w   -108.00 -27.00   0.50    0.44    --  -40.58 -32.00-180.00  162
  9  \w   -108.00 -24.00   0.50    0.44    --  -40.58 -43.00 -30.00  168
 10  \w    -72.00  31.00   0.50    0.44    --  -40.58  91.00 105.00  206
 11  \w   -108.00 -27.00   0.50    0.44    --  -40.58 -32.00  30.00  162
 12  \w   -108.00 -27.00   0.50    0.44    --  -40.58 -32.00  30.00  162
 13  \w   -109.00 -63.00   0.50    0.44    --  -40.58-139.00   0.00   92
 14  \w    -72.00  31.00   0.50    0.44    --  -40.58  91.00 105.00  206
 15  \w   -109.00 -63.00   0.50    0.44    --  -40.58-139.00 -90.00   92
 16  \w    -24.00  35.00   0.50    0.44    --  -40.58  11.00-180.00  118
 17  \w    -72.00  31.00   0.50    0.44    --  -40.58  91.00 105.00  206
 18  \w    -35.00  24.00   0.50    0.44    --   40.58 -11.00-120.00  118
 19  \w    -35.00  24.00   0.50    0.44    --   40.58 -11.00  30.00  118
 20  \w    -35.00  24.00   0.50    0.44    --   40.58 -11.00-150.00  118
 21  \w     41.00 100.00   0.50    0.44    --   40.58-139.00 -30.00  118
 22  \w     41.00 100.00   0.50    0.44    --   40.58-139.00 -60.00  118
 23  \w     18.00  78.00   0.50    0.44    --   40.58-104.00-150.00  120
 24  \w    -57.00 -16.00   0.50    1.76    --  -82.50  50.00  30.00   82
 25  \w   -150.00 -58.00   0.50    1.76    --  -82.50 -68.00  60.00  184
 26  \w   -150.00 -58.00   0.50    1.76    --  -82.50 -68.00  60.00  184
 27  \w    -47.00 -15.00   0.50    1.76    --  -82.50  42.00   0.00   64
 28  \w    -47.00 -15.00   0.50    1.76    --  -82.50  42.00 -60.00   64
 29  \w    -57.00 -16.00   0.50    1.76    --  -82.50  50.00-120.00   82
 30  \w    -47.00 -15.00   0.50    1.76    --  -82.50  42.00 -30.00   64
 31  \w     23.00 106.00   0.50    1.76    --   96.67 -96.00  90.00  166
 32  \w     44.00 127.00   0.50    1.76    --   96.67-145.00 -30.00  166
 33  \w     33.00 109.00   0.50    1.76    --   96.67-117.00  90.00  152
 34  \w     73.00 165.00   0.50    1.76    --   96.67  68.00 -90.00  184
 35  \w     23.00 106.00   0.50    1.76    --   96.67 -96.00-180.00  166
 36  \w     70.00 165.00   0.50    1.76    --   96.67  77.00-120.00  190
 37  \w    105.00 170.00   0.50    1.76    --   96.67  96.00  90.00  130
 38  \w    105.00 170.00   0.50    1.76    --   96.67  96.00-180.00  130
 39  \w     30.00  57.00   0.50    1.76    --   96.67 -50.00   0.00   54
 40  \w     99.00 161.00   0.50    1.76    --   96.67 117.00  60.00  124
 41  \w     29.00  83.00   0.50    1.76    --   96.67 -68.00 150.00  108
 42  \w     29.00  83.00   0.50    1.76    --   96.67 -68.00   0.00  108
 43  \w    105.00 170.00   0.50    1.76    --   96.67  96.00 120.00  130
 44  \w     33.00 109.00   0.50    1.76    --   96.67-117.00 -30.00  152
 45  \w     83.00 164.00   0.50    1.76    --   96.67  33.00-150.00  162
 46  \w     73.00 165.00   0.50    1.76    --   96.67  68.00-150.00  184
 47  \w     70.00 165.00   0.50    1.76    --   96.67  77.00 150.00  190
 48  \w     80.00 163.00   0.50    1.76    --   96.67  42.00 150.00  166
 49  \w     99.00 161.00   0.50    1.76    --   96.67 117.00 150.00  124
 50  \w     80.00 163.00   0.50    1.76    --   96.67  42.00 150.00  166
 51  \w     30.00  57.00   0.50    1.76    --   96.67 -50.00 -30.00   54
 52  \w     70.00 165.00   0.50    1.76    --   96.67  77.00 150.00  190
 53  \w     23.00 106.00   0.50    1.76    --   96.67 -96.00 -30.00  166
 54  \w     29.00  83.00   0.50    1.76    --   96.67 -68.00-150.00  108
 55  \w     33.00 109.00   0.50    1.76    --   96.67-117.00-180.00  152
 56  \w     29.00  83.00   0.50    1.76    --   96.67 -68.00  90.00  108
 57  \w     78.00 163.00   0.50    1.76    --   96.67  50.00-120.00  170
 58  \w     29.00  68.00   0.50    1.76    --   96.67 -59.00  60.00   78
 59  \w     29.00  83.00   0.50    1.76    --   96.67 -68.00-180.00  108
 60  \w     29.00  83.00   0.50    1.76    --   96.67 -68.00-120.00  108
 61  \w     23.00 106.00   0.50    1.76    --   96.67 -96.00  90.00  166
 62  \w   -109.00 -17.00   0.50    0.44    --  -40.58 -66.00 150.00  184
 63  \w   -109.00 -14.00   0.50    0.44    --  -40.58 -77.00 120.00  190
 64  \w   -109.00 -14.00   0.50    0.44    --  -40.58 -77.00 -60.00  190
 65  \w   -109.00 -14.00   0.50    0.44    --  -40.58 -77.00   0.00  190
 66  \w   -109.00 -17.00   0.50    0.44    --  -40.58 -66.00  30.00  184
 67  \w   -109.00 -63.00   0.50    0.44    --  -40.58-139.00-120.00   92
 68  \w   -109.00 -14.00   0.50    0.44    --  -40.58 -77.00-150.00  190
 69  \w   -109.00 -14.00   0.50    0.44    --  -40.58 -77.00-120.00  190
 70  \w   -109.00 -14.00   0.50    0.44    --  -40.58 -77.00  90.00  190
 71  \w   -109.00 -63.00   0.50    0.44    --  -40.58-139.00  60.00   92
 72  \w     14.00 109.00   0.50    0.44    --   40.58  77.00 -90.00  190
 73  \w     14.00 109.00   0.50    0.44    --   40.58  77.00  60.00  190
 74  \w     14.00 109.00   0.50    0.44    --   40.58  77.00-150.00  190
 75  \w     14.00 109.00   0.50    0.44    --   40.58  77.00   0.00  190
 76  \w     14.00 109.00   0.50    0.44    --   40.58  77.00 120.00  190
 77  \w     17.00 109.00   0.50    0.44    --   40.58  66.00 -30.00  184
;
_diffrn_measurement_device 'four-circle diffractometer'
_diffrn_measurement_device_type 'Rigaku R-AXIS SPIDER IP'
_diffrn_measurement_method '\w scans'
_diffrn_orient_matrix_type 'CrysAlisPro convention (1999,Acta A55,543-557)'
_diffrn_orient_matrix_UB_11 -0.0410586000
_diffrn_orient_matrix_UB_12 0.1072432000
_diffrn_orient_matrix_UB_13 -0.0686019000
_diffrn_orient_matrix_UB_21 -0.0160569000
_diffrn_orient_matrix_UB_22 -0.0712666000
_diffrn_orient_matrix_UB_23 -0.0798872000
_diffrn_orient_matrix_UB_31 -0.1486782000
_diffrn_orient_matrix_UB_32 0.0143775000
_diffrn_orient_matrix_UB_33 0.0460199000
_diffrn_radiation_monochromator graphite
_diffrn_radiation_probe x-ray
_diffrn_radiation_type 'Cu K\a'
_diffrn_radiation_wavelength 1.54184
_diffrn_reflns_av_R_equivalents 0.0328
_diffrn_reflns_av_unetI/netI 0.0206
_diffrn_reflns_Laue_measured_fraction_full 0.999
_diffrn_reflns_Laue_measured_fraction_max 0.994
_diffrn_reflns_limit_h_max 11
_diffrn_reflns_limit_h_min -12
_diffrn_reflns_limit_k_max 14
_diffrn_reflns_limit_k_min -14
_diffrn_reflns_limit_l_max 16
_diffrn_reflns_limit_l_min -16
_diffrn_reflns_number 33880
_diffrn_reflns_point_group_measured_fraction_full 0.999
_diffrn_reflns_point_group_measured_fraction_max 0.994
_diffrn_reflns_theta_full 67.684
_diffrn_reflns_theta_max 68.385
_diffrn_reflns_theta_min 3.297
_diffrn_source 'sealed X-ray tube'
_diffrn_source_target Mo
_diffrn_source_type 'PhotonJet (Cu) X-ray Source'
_exptl_absorpt_coefficient_mu 0.497
_exptl_absorpt_correction_T_max 1.00000
_exptl_absorpt_correction_T_min 0.91635
_exptl_absorpt_correction_type multi-scan
_exptl_absorpt_process_details
;
CrysAlisPro 1.171.43.119a (Rigaku Oxford Diffraction, 2024)
Empirical absorption correction using spherical harmonics,
implemented in SCALE3 ABSPACK scaling algorithm.
;
_exptl_crystal_colour 'metallic greenish green'
_exptl_crystal_colour_lustre metallic
_exptl_crystal_colour_modifier greenish
_exptl_crystal_colour_primary green
_exptl_crystal_density_diffrn 1.166
_exptl_crystal_description plate
_exptl_crystal_F_000 632
_exptl_crystal_preparation 'In Hexane slow evaporation'
_exptl_crystal_recrystallization_method 'Slow evaporation'
_exptl_crystal_size_max 0.5
_exptl_crystal_size_mid 0.5
_exptl_crystal_size_min 0.05
_refine_diff_density_max 1.100
_refine_diff_density_min -1.107
_refine_diff_density_rms 0.064
_refine_ls_extinction_method none
_refine_ls_goodness_of_fit_ref 1.056
_refine_ls_hydrogen_treatment constr
_refine_ls_matrix_type full
_refine_ls_number_parameters 414
_refine_ls_number_reflns 6110
_refine_ls_number_restraints 0
_refine_ls_restrained_S_all 1.056
_refine_ls_R_factor_all 0.0895
_refine_ls_R_factor_gt 0.0827
_refine_ls_shift/su_max 0.000
_refine_ls_shift/su_mean 0.000
_refine_ls_structure_factor_coef Fsqd
_refine_ls_weighting_details 'w=1/[\s^2^(Fo^2^)+(0.0611P)^2^+3.3545P] where P=(Fo^2^+2Fc^2^)/3'
_refine_ls_weighting_scheme calc
_refine_ls_wR_factor_gt 0.1882
_refine_ls_wR_factor_ref 0.1932
_reflns_Friedel_coverage 0.000
_reflns_number_gt 5463
_reflns_number_total 6110
_reflns_threshold_expression 'I > 2\s(I)'
_cod_data_source_file d6sc01682k2.cif
_cod_data_source_block SM_DP1
_cod_database_code 1577158
_shelx_shelxl_version_number 2018/3
_chemical_oxdiff_formula 'C H N'
_chemical_oxdiff_usercomment LT
_shelx_space_group_comment
;
The symmetry employed for this shelxl refinement is uniquely defined
by the following loop, which should always be used as a source of
symmetry information in preference to the above space-group names.
They are only intended as comments.
;
_shelx_estimated_absorpt_t_max 0.976
_shelx_estimated_absorpt_t_min 0.789
_olex2_refinement_description
;
1. Fixed Uiso
 At 1.2 times of:
  All C(H) groups
 At 1.5 times of:
  All C(H,H,H) groups
2.a Aromatic/amide H refined with riding coordinates:
 C006(H006), C008(H008), C009(H009), C00A(H00A), C00C(H00C), C00E(H00E),
 C00G(H00G), C00I(H00I), C00K(H00K), C00L(H00L), C00M(H00M), C00N(H00N),
 C00O(H00O), C00P(H00P), C00Q(H00Q), C00S(H00S), C00U(H00U), C00V(H00V),
 C00X(H00X), C00Y(H00Y), C011(H011)
2.b Idealised Me refined as rotating group:
 C00W(H00B,H00D,H00F), C00Z(H00H,H00J,H00R), C010(H01A,H01B,H01C), C013(H01D,
 H01E,H01F), C015(H01G,H01H,H01I), C016(H01J,H01K,H01L), C017(H01M,H01N,H01O),
 C019(H01P,H01Q,H01R)
;
_olex2_exptl_crystal_mounting_method Cu
_olex2_submission_original_sample_id SM-SM-DP1
_olex2_submission_special_instructions 'No special instructions were received'
_oxdiff_exptl_absorpt_empirical_details
;
Empirical correction (ABSPACK) includes:
- Absorption correction using spherical harmonics
- Frame scaling
;
_oxdiff_exptl_absorpt_empirical_full_max 1.239
_oxdiff_exptl_absorpt_empirical_full_min 0.879

loop_
_space_group_symop_operation_xyz
'x, y, z'
'-x, -y, -z'

loop_
_atom_site_label
_atom_site_type_symbol
_atom_site_fract_x
_atom_site_fract_y
_atom_site_fract_z
_atom_site_U_iso_or_equiv
_atom_site_adp_type
_atom_site_occupancy
_atom_site_site_symmetry_order
_atom_site_calc_flag
_atom_site_refinement_flags_posn
_atom_site_refinement_flags_adp
_atom_site_refinement_flags_occupancy
_atom_site_disorder_assembly
_atom_site_disorder_group
N001 N 0.6032(2) 0.93476(18) 0.25190(16) 0.0291(5) Uani 1 1 d . . . . .
C002 C 0.7995(3) 0.3168(2) 0.48706(19) 0.0259(5) Uani 1 1 d . . . . .
C003 C 0.7360(3) 0.6090(2) 0.57642(18) 0.0253(5) Uani 1 1 d . . . . .
C004 C 0.6407(3) 0.8524(2) 0.33041(18) 0.0267(6) Uani 1 1 d . . . . .
C005 C 0.6926(3) 0.9952(2) 0.19833(18) 0.0260(5) Uani 1 1 d . . . . .
C006 C 0.5794(3) 0.7648(2) 0.35199(19) 0.0274(6) Uani 1 1 d . . . . .
H006 H 0.515088 0.759569 0.313027 0.033 Uiso 1 1 calc R U . . .
C007 C 0.7624(3) 0.4900(2) 0.57260(18) 0.0238(5) Uani 1 1 d . . . . .
C008 C 0.7756(3) 0.4356(2) 0.48814(18) 0.0246(5) Uani 1 1 d . . . . .
H008 H 0.768472 0.479446 0.426671 0.030 Uiso 1 1 calc R U . . .
C009 C 0.7333(3) 0.6541(2) 0.66559(19) 0.0274(6) Uani 1 1 d . . . . .
H009 H 0.714765 0.733414 0.666033 0.033 Uiso 1 1 calc R U . . .
C00A C 0.6114(3) 0.6850(2) 0.42994(19) 0.0270(6) Uani 1 1 d . . . . .
H00A H 0.567505 0.626565 0.444090 0.032 Uiso 1 1 calc R U . . .
C00B C 0.7070(3) 0.6889(2) 0.48819(18) 0.0267(6) Uani 1 1 d . . . . .
C00C C 0.7361(3) 0.8575(2) 0.3877(2) 0.0304(6) Uani 1 1 d . . . . .
H00C H 0.778992 0.916688 0.374121 0.036 Uiso 1 1 calc R U . . .
C00D C 0.4639(3) 0.9742(2) 0.2415(2) 0.0287(6) Uani 1 1 d . . . . .
C00E C 0.8298(3) 0.9429(2) 0.17465(19) 0.0282(6) Uani 1 1 d . . . . .
H00E H 0.863928 0.865581 0.193940 0.034 Uiso 1 1 calc R U . . .
C00F C 0.8103(3) 0.2966(2) 0.66559(19) 0.0279(6) Uani 1 1 d . . . . .
C00G C 0.8165(3) 0.2510(2) 0.5753(2) 0.0293(6) Uani 1 1 d . . . . .
H00G H 0.832947 0.171853 0.574458 0.035 Uiso 1 1 calc R U . . .
C00H C 0.7562(3) 0.5890(2) 0.7553(2) 0.0317(6) Uani 1 1 d . . . . .
C00I C 0.6445(3) 1.1087(2) 0.16747(19) 0.0287(6) Uani 1 1 d . . . . .
H00I H 0.551422 1.145631 0.182937 0.034 Uiso 1 1 calc R U . . .
C00J C 0.8042(3) 0.2677(2) 0.38849(19) 0.0276(6) Uani 1 1 d . . . . .
C00K C 0.7460(3) 0.6337(2) 0.8447(2) 0.0305(6) Uani 1 1 d . . . . .
H00K H 0.727710 0.712913 0.845855 0.037 Uiso 1 1 calc R U . . .
C00L C 0.7321(3) 1.1673(2) 0.11447(19) 0.0311(6) Uani 1 1 d . . . . .
H00L H 0.698225 1.243983 0.092801 0.037 Uiso 1 1 calc R U . . .
C00M C 0.7686(3) 0.7764(2) 0.46467(19) 0.0304(6) Uani 1 1 d . . . . .
H00M H 0.834653 0.780622 0.502396 0.036 Uiso 1 1 calc R U . . .
C00N C 0.8687(3) 1.1155(2) 0.09268(19) 0.0318(6) Uani 1 1 d . . . . .
H00N H 0.928612 1.156405 0.057300 0.038 Uiso 1 1 calc R U . . .
C00O C 0.9164(3) 1.0030(2) 0.12333(19) 0.0308(6) Uani 1 1 d . . . . .
H00O H 1.009855 0.966814 0.108832 0.037 Uiso 1 1 calc R U . . .
C00P C 0.8307(3) 0.2330(2) 0.7542(2) 0.0337(6) Uani 1 1 d . . . . .
H00P H 0.850668 0.153459 0.754532 0.040 Uiso 1 1 calc R U . . .
C00Q C 0.3668(3) 1.0054(2) 0.3243(2) 0.0320(6) Uani 1 1 d . . . . .
H00Q H 0.392112 0.998893 0.388577 0.038 Uiso 1 1 calc R U . . .
C00R C 0.8015(3) 0.3962(2) 0.8470(2) 0.0313(6) Uani 1 1 d . . . . .
C00S C 0.8227(3) 0.2819(2) 0.8436(2) 0.0329(6) Uani 1 1 d . . . . .
H00S H 0.832268 0.235034 0.903297 0.039 Uiso 1 1 calc R U . . .
C00T C 0.7616(3) 0.5666(2) 0.9357(2) 0.0325(6) Uani 1 1 d . . . . .
C00U C 0.4262(3) 0.9831(2) 0.1478(2) 0.0332(6) Uani 1 1 d . . . . .
H00U H 0.492539 0.960905 0.091375 0.040 Uiso 1 1 calc R U . . .
C00V C 0.7879(3) 0.4506(2) 0.9343(2) 0.0319(6) Uani 1 1 d . . . . .
H00V H 0.797158 0.406072 0.995251 0.038 Uiso 1 1 calc R U . . .
C00W C 0.9164(3) 0.2969(2) 0.3106(2) 0.0330(6) Uani 1 1 d . . . . .
H00B H 0.898209 0.378794 0.299456 0.050 Uiso 1 1 calc R U . . .
H00D H 0.919619 0.264321 0.247879 0.050 Uiso 1 1 calc R U . . .
H00F H 1.002929 0.266216 0.334793 0.050 Uiso 1 1 calc R U . . .
C00X C 0.1946(3) 1.0568(2) 0.2189(3) 0.0400(7) Uani 1 1 d . . . . .
H00X H 0.102584 1.085986 0.211235 0.048 Uiso 1 1 calc R U . . .
C00Y C 0.2915(3) 1.0246(2) 0.1367(2) 0.0382(7) Uani 1 1 d . . . . .
H00Y H 0.265822 1.030917 0.072561 0.046 Uiso 1 1 calc R U . . .
C00Z C 0.6695(3) 0.3203(3) 0.3503(2) 0.0391(7) Uani 1 1 d . . . . .
H00H H 0.596918 0.299635 0.397680 0.059 Uiso 1 1 calc R U . . .
H00J H 0.673380 0.292489 0.285176 0.059 Uiso 1 1 calc R U . . .
H00R H 0.652196 0.402347 0.343528 0.059 Uiso 1 1 calc R U . . .
C010 C 0.8281(3) 0.1398(2) 0.3987(2) 0.0363(7) Uani 1 1 d . . . . .
H01A H 0.913287 0.104765 0.423843 0.054 Uiso 1 1 calc R U . . .
H01B H 0.832245 0.112527 0.333333 0.054 Uiso 1 1 calc R U . . .
H01C H 0.754150 0.120374 0.445364 0.054 Uiso 1 1 calc R U . . .
C011 C 0.2324(3) 1.0463(2) 0.3124(2) 0.0378(7) Uani 1 1 d . . . . .
H011 H 0.165692 1.067178 0.368942 0.045 Uiso 1 1 calc R U . . .
C012 C 0.7450(4) 0.6253(2) 1.0311(2) 0.0421(8) Uani 1 1 d . . . . .
C013 C 0.7601(4) 0.5422(3) 1.1234(2) 0.0545(10) Uani 1 1 d . . . . .
H01D H 0.692588 0.499906 1.131102 0.082 Uiso 1 1 calc R U . . .
H01E H 0.747054 0.583780 1.182862 0.082 Uiso 1 1 calc R U . . .
H01F H 0.850409 0.489974 1.115114 0.082 Uiso 1 1 calc R U . . .
C014 C 0.7679(5) 0.4216(3) 0.6708(2) 0.0607(12) Uani 1 1 d . . . . .
C015 C 0.8516(5) 0.6901(3) 1.0204(3) 0.0582(10) Uani 1 1 d . . . . .
H01G H 0.941437 0.637087 1.012583 0.087 Uiso 1 1 calc R U . . .
H01H H 0.838347 0.731221 1.080135 0.087 Uiso 1 1 calc R U . . .
H01I H 0.843350 0.743318 0.961676 0.087 Uiso 1 1 calc R U . . .
C016 C 0.6035(4) 0.7073(3) 1.0480(2) 0.0623(11) Uani 1 1 d . . . . .
H01J H 0.593732 0.764754 0.992398 0.093 Uiso 1 1 calc R U . . .
H01K H 0.590856 0.743416 1.110476 0.093 Uiso 1 1 calc R U . . .
H01L H 0.535731 0.665772 1.051920 0.093 Uiso 1 1 calc R U . . .
C017 C 0.9744(4) 0.4346(3) 0.6954(5) 0.0927(19) Uani 1 1 d . . . . .
H01M H 0.981998 0.462154 0.624970 0.139 Uiso 1 1 calc R U . . .
H01N H 1.015564 0.353305 0.700577 0.139 Uiso 1 1 calc R U . . .
H01O H 1.020764 0.472437 0.731015 0.139 Uiso 1 1 calc R U . . .
C018 C 0.8046(7) 0.4632(3) 0.7480(3) 0.092(2) Uani 1 1 d . . . . .
C019 C 0.5955(4) 0.4482(4) 0.7242(5) 0.099(2) Uani 1 1 d . . . . .
H01P H 0.562994 0.524973 0.746161 0.149 Uiso 1 1 calc R U . . .
H01Q H 0.585451 0.394568 0.781611 0.149 Uiso 1 1 calc R U . . .
H01R H 0.542991 0.439768 0.674406 0.149 Uiso 1 1 calc R U . . .

loop_
_atom_site_aniso_label
_atom_site_aniso_U_11
_atom_site_aniso_U_22
_atom_site_aniso_U_33
_atom_site_aniso_U_23
_atom_site_aniso_U_13
_atom_site_aniso_U_12
N001 0.0334(12) 0.0254(11) 0.0272(11) 0.0095(9) -0.0065(9) -0.0091(9)
C002 0.0268(13) 0.0255(13) 0.0256(13) -0.0004(10) -0.0043(10) -0.0079(10)
C003 0.0315(14) 0.0233(13) 0.0216(12) 0.0040(10) -0.0041(10) -0.0101(10)
C004 0.0364(14) 0.0214(12) 0.0190(12) 0.0036(10) -0.0024(10) -0.0056(11)
C005 0.0358(14) 0.0247(13) 0.0178(12) 0.0030(10) -0.0055(10) -0.0096(11)
C006 0.0347(14) 0.0245(13) 0.0233(13) 0.0023(10) -0.0068(11) -0.0087(11)
C007 0.0263(13) 0.0227(12) 0.0225(12) 0.0037(10) -0.0050(10) -0.0082(10)
C008 0.0286(13) 0.0235(12) 0.0216(12) 0.0039(10) -0.0051(10) -0.0081(10)
C009 0.0382(15) 0.0204(12) 0.0245(13) 0.0033(10) -0.0054(11) -0.0110(11)
C00A 0.0362(14) 0.0218(12) 0.0234(13) 0.0027(10) -0.0037(11) -0.0107(11)
C00B 0.0381(15) 0.0218(12) 0.0196(12) 0.0016(10) -0.0043(11) -0.0085(11)
C00C 0.0437(16) 0.0250(13) 0.0256(13) 0.0041(11) -0.0056(12) -0.0162(12)
C00D 0.0348(14) 0.0189(12) 0.0318(14) 0.0072(10) -0.0075(11) -0.0083(11)
C00E 0.0372(15) 0.0236(13) 0.0220(12) 0.0008(10) -0.0077(11) -0.0045(11)
C00F 0.0361(15) 0.0225(13) 0.0259(13) 0.0030(10) -0.0080(11) -0.0089(11)
C00G 0.0377(15) 0.0206(12) 0.0304(14) 0.0012(10) -0.0087(11) -0.0081(11)
C00H 0.0495(17) 0.0252(14) 0.0239(13) 0.0034(11) -0.0090(12) -0.0153(12)
C00I 0.0342(14) 0.0248(13) 0.0251(13) 0.0035(10) -0.0047(11) -0.0068(11)
C00J 0.0309(14) 0.0263(13) 0.0258(13) -0.0022(10) -0.0055(11) -0.0069(11)
C00K 0.0439(16) 0.0234(13) 0.0263(13) 0.0009(10) -0.0075(12) -0.0120(11)
C00L 0.0436(16) 0.0252(13) 0.0246(13) 0.0058(10) -0.0078(12) -0.0107(12)
C00M 0.0434(16) 0.0289(14) 0.0226(13) 0.0035(11) -0.0095(11) -0.0152(12)
C00N 0.0405(16) 0.0351(15) 0.0222(13) 0.0058(11) -0.0056(11) -0.0165(12)
C00O 0.0351(15) 0.0344(15) 0.0222(13) 0.0002(11) -0.0045(11) -0.0089(12)
C00P 0.0508(18) 0.0206(13) 0.0303(14) 0.0040(11) -0.0120(13) -0.0093(12)
C00Q 0.0393(16) 0.0226(13) 0.0338(15) 0.0019(11) -0.0061(12) -0.0088(11)
C00R 0.0449(16) 0.0272(14) 0.0241(13) 0.0060(11) -0.0102(12) -0.0132(12)
C00S 0.0485(17) 0.0253(14) 0.0249(13) 0.0083(11) -0.0114(12) -0.0103(12)
C00T 0.0458(17) 0.0299(14) 0.0225(13) 0.0020(11) -0.0081(12) -0.0109(12)
C00U 0.0404(16) 0.0257(14) 0.0317(15) 0.0064(11) -0.0084(12) -0.0078(12)
C00V 0.0470(17) 0.0284(14) 0.0218(13) 0.0063(11) -0.0099(12) -0.0129(12)
C00W 0.0390(16) 0.0304(14) 0.0282(14) -0.0038(11) -0.0019(12) -0.0084(12)
C00X 0.0352(16) 0.0242(14) 0.062(2) 0.0008(13) -0.0138(14) -0.0069(12)
C00Y 0.0470(18) 0.0257(14) 0.0458(17) 0.0077(12) -0.0198(14) -0.0124(13)
C00Z 0.0362(16) 0.0458(17) 0.0355(16) -0.0129(13) -0.0101(13) -0.0047(13)
C010 0.0516(18) 0.0292(15) 0.0294(14) -0.0044(11) -0.0036(13) -0.0136(13)
C011 0.0391(16) 0.0236(14) 0.0488(18) -0.0032(12) -0.0017(14) -0.0081(12)
C012 0.070(2) 0.0292(15) 0.0239(14) -0.0011(12) -0.0111(14) -0.0057(14)
C013 0.096(3) 0.0382(18) 0.0217(15) -0.0009(13) -0.0151(16) -0.0032(18)
C014 0.133(4) 0.0200(15) 0.0245(16) 0.0025(12) -0.0250(19) -0.0060(18)
C015 0.103(3) 0.0388(18) 0.0443(19) -0.0028(15) -0.035(2) -0.0224(19)
C016 0.093(3) 0.047(2) 0.0251(16) -0.0003(14) -0.0005(17) 0.0107(19)
C017 0.0325(19) 0.045(2) 0.173(5) 0.037(3) 0.017(3) -0.0043(16)
C018 0.232(7) 0.0270(18) 0.0303(18) 0.0104(14) -0.050(3) -0.043(3)
C019 0.039(2) 0.076(3) 0.179(6) 0.081(3) -0.036(3) -0.032(2)

loop_
_atom_type_symbol
_atom_type_description
_atom_type_scat_dispersion_real
_atom_type_scat_dispersion_imag
_atom_type_scat_source
C C 0.0181 0.0091 'International Tables Vol C Tables 4.2.6.8 and 6.1.1.4'
H H 0.0000 0.0000 'International Tables Vol C Tables 4.2.6.8 and 6.1.1.4'
N N 0.0311 0.0180 'International Tables Vol C Tables 4.2.6.8 and 6.1.1.4'

loop_
_geom_angle_atom_site_label_1
_geom_angle_atom_site_label_2
_geom_angle_atom_site_label_3
_geom_angle
_geom_angle_site_symmetry_1
_geom_angle_site_symmetry_3
_geom_angle_publ_flag
C004 N001 C00D 118.3(2) . . ?
C005 N001 C004 121.9(2) . . ?
C005 N001 C00D 118.4(2) . . ?
C008 C002 C00J 118.4(2) . . ?
C00G C002 C008 118.8(2) . . ?
C00G C002 C00J 122.9(2) . . ?
C007 C003 C00B 122.5(2) . . ?
C009 C003 C007 119.9(2) . . ?
C009 C003 C00B 117.6(2) . . ?
C006 C004 N001 119.4(2) . . ?
C006 C004 C00C 118.7(2) . . ?
C00C C004 N001 121.9(2) . . ?
C00E C005 N001 120.9(2) . . ?
C00E C005 C00I 118.7(2) . . ?
C00I C005 N001 120.4(2) . . ?
C004 C006 H006 119.7 . . ?
C00A C006 C004 120.5(2) . . ?
C00A C006 H006 119.7 . . ?
C003 C007 C014 116.4(2) . . ?
C008 C007 C003 125.2(2) . . ?
C008 C007 C014 118.3(2) . . ?
C002 C008 H008 118.1 . . ?
C007 C008 C002 123.8(2) . . ?
C007 C008 H008 118.1 . . ?
C003 C009 H009 118.1 . . ?
C003 C009 C00H 123.8(2) . . ?
C00H C009 H009 118.1 . . ?
C006 C00A H00A 119.3 . . ?
C006 C00A C00B 121.5(2) . . ?
C00B C00A H00A 119.3 . . ?
C00A C00B C003 122.3(2) . . ?
C00M C00B C003 120.4(2) . . ?
C00M C00B C00A 117.1(2) . . ?
C004 C00C H00C 119.9 . . ?
C00M C00C C004 120.1(2) . . ?
C00M C00C H00C 119.9 . . ?
C00Q C00D N001 120.3(2) . . ?
C00U C00D N001 119.7(2) . . ?
C00U C00D C00Q 120.0(3) . . ?
C005 C00E H00E 119.8 . . ?
C00O C00E C005 120.4(2) . . ?
C00O C00E H00E 119.8 . . ?
C00G C00F C014 119.2(2) . . ?
C00P C00F C00G 123.9(2) . . ?
C00P C00F C014 116.7(2) . . ?
C002 C00G C00F 122.5(2) . . ?
C002 C00G H00G 118.7 . . ?
C00F C00G H00G 118.7 . . ?
C009 C00H C018 116.2(2) . . ?
C00K C00H C009 123.9(2) . . ?
C00K C00H C018 119.7(2) . . ?
C005 C00I H00I 119.9 . . ?
C00L C00I C005 120.3(3) . . ?
C00L C00I H00I 119.9 . . ?
C002 C00J C00W 109.9(2) . . ?
C002 C00J C00Z 108.9(2) . . ?
C002 C00J C010 112.7(2) . . ?
C00W C00J C00Z 108.3(2) . . ?
C010 C00J C00W 108.7(2) . . ?
C010 C00J C00Z 108.3(2) . . ?
C00H C00K H00K 118.5 . . ?
C00H C00K C00T 123.0(2) . . ?
C00T C00K H00K 118.5 . . ?
C00I C00L H00L 119.6 . . ?
C00I C00L C00N 120.8(3) . . ?
C00N C00L H00L 119.6 . . ?
C00B C00M H00M 119.0 . . ?
C00C C00M C00B 122.0(3) . . ?
C00C C00M H00M 119.0 . . ?
C00L C00N H00N 120.5 . . ?
C00L C00N C00O 119.0(3) . . ?
C00O C00N H00N 120.5 . . ?
C00E C00O C00N 120.9(3) . . ?
C00E C00O H00O 119.6 . . ?
C00N C00O H00O 119.6 . . ?
C00F C00P H00P 118.9 . . ?
C00F C00P C00S 122.3(2) . . ?
C00S C00P H00P 118.9 . . ?
C00D C00Q H00Q 120.3 . . ?
C011 C00Q C00D 119.5(3) . . ?
C011 C00Q H00Q 120.3 . . ?
C00S C00R C00V 124.5(2) . . ?
C00S C00R C018 116.1(3) . . ?
C00V C00R C018 119.2(2) . . ?
C00P C00S H00S 119.1 . . ?
C00R C00S C00P 121.8(2) . . ?
C00R C00S H00S 119.1 . . ?
C00K C00T C012 118.6(2) . . ?
C00V C00T C00K 118.6(2) . . ?
C00V C00T C012 122.8(2) . . ?
C00D C00U H00U 120.0 . . ?
C00D C00U C00Y 120.0(3) . . ?
C00Y C00U H00U 120.0 . . ?
C00R C00V H00V 118.5 . . ?
C00T C00V C00R 123.1(2) . . ?
C00T C00V H00V 118.5 . . ?
C00J C00W H00B 109.5 . . ?
C00J C00W H00D 109.5 . . ?
C00J C00W H00F 109.5 . . ?
H00B C00W H00D 109.5 . . ?
H00B C00W H00F 109.5 . . ?
H00D C00W H00F 109.5 . . ?
C00Y C00X H00X 120.1 . . ?
C00Y C00X C011 119.7(3) . . ?
C011 C00X H00X 120.1 . . ?
C00U C00Y H00Y 120.0 . . ?
C00X C00Y C00U 120.1(3) . . ?
C00X C00Y H00Y 120.0 . . ?
C00J C00Z H00H 109.5 . . ?
C00J C00Z H00J 109.5 . . ?
C00J C00Z H00R 109.5 . . ?
H00H C00Z H00J 109.5 . . ?
H00H C00Z H00R 109.5 . . ?
H00J C00Z H00R 109.5 . . ?
C00J C010 H01A 109.5 . . ?
C00J C010 H01B 109.5 . . ?
C00J C010 H01C 109.5 . . ?
H01A C010 H01B 109.5 . . ?
H01A C010 H01C 109.5 . . ?
H01B C010 H01C 109.5 . . ?
C00Q C011 H011 119.7 . . ?
C00X C011 C00Q 120.7(3) . . ?
C00X C011 H011 119.7 . . ?
C00T C012 C013 112.4(2) . . ?
C00T C012 C015 109.2(3) . . ?
C00T C012 C016 108.9(3) . . ?
C013 C012 C016 107.9(3) . . ?
C015 C012 C013 108.6(3) . . ?
C015 C012 C016 109.9(3) . . ?
C012 C013 H01D 109.5 . . ?
C012 C013 H01E 109.5 . . ?
C012 C013 H01F 109.5 . . ?
H01D C013 H01E 109.5 . . ?
H01D C013 H01F 109.5 . . ?
H01E C013 H01F 109.5 . . ?
C007 C014 C019 102.7(3) . . ?
C00F C014 C007 116.2(2) . . ?
C00F C014 C019 102.7(3) . . ?
C018 C014 C007 118.5(3) . . ?
C018 C014 C00F 116.5(3) . . ?
C018 C014 C019 94.5(4) . . ?
C012 C015 H01G 109.5 . . ?
C012 C015 H01H 109.5 . . ?
C012 C015 H01I 109.5 . . ?
H01G C015 H01H 109.5 . . ?
H01G C015 H01I 109.5 . . ?
H01H C015 H01I 109.5 . . ?
C012 C016 H01J 109.5 . . ?
C012 C016 H01K 109.5 . . ?
C012 C016 H01L 109.5 . . ?
H01J C016 H01K 109.5 . . ?
H01J C016 H01L 109.5 . . ?
H01K C016 H01L 109.5 . . ?
H01M C017 H01N 109.5 . . ?
H01M C017 H01O 109.5 . . ?
H01N C017 H01O 109.5 . . ?
C018 C017 H01M 109.5 . . ?
C018 C017 H01N 109.5 . . ?
C018 C017 H01O 109.5 . . ?
C00H C018 C017 106.0(3) . . ?
C00R C018 C00H 114.4(3) . . ?
C00R C018 C017 105.5(4) . . ?
C014 C018 C00H 116.2(3) . . ?
C014 C018 C00R 117.3(3) . . ?
C014 C018 C017 93.9(4) . . ?
C014 C019 H01P 109.5 . . ?
C014 C019 H01Q 109.5 . . ?
C014 C019 H01R 109.5 . . ?
H01P C019 H01Q 109.5 . . ?
H01P C019 H01R 109.5 . . ?
H01Q C019 H01R 109.5 . . ?

loop_
_geom_bond_atom_site_label_1
_geom_bond_atom_site_label_2
_geom_bond_distance
_geom_bond_site_symmetry_2
_geom_bond_publ_flag
N001 C004 1.423(3) . ?
N001 C005 1.416(3) . ?
N001 C00D 1.430(3) . ?
C002 C008 1.427(4) . ?
C002 C00G 1.387(4) . ?
C002 C00J 1.527(4) . ?
C003 C007 1.430(3) . ?
C003 C009 1.390(4) . ?
C003 C00B 1.489(3) . ?
C004 C006 1.393(4) . ?
C004 C00C 1.394(4) . ?
C005 C00E 1.396(4) . ?
C005 C00I 1.400(4) . ?
C006 H006 0.9500 . ?
C006 C00A 1.388(3) . ?
C007 C008 1.369(4) . ?
C007 C014 1.505(4) . ?
C008 H008 0.9500 . ?
C009 H009 0.9500 . ?
C009 C00H 1.408(4) . ?
C00A H00A 0.9500 . ?
C00A C00B 1.400(4) . ?
C00B C00M 1.395(4) . ?
C00C H00C 0.9500 . ?
C00C C00M 1.389(4) . ?
C00D C00Q 1.389(4) . ?
C00D C00U 1.389(4) . ?
C00E H00E 0.9500 . ?
C00E C00O 1.381(4) . ?
C00F C00G 1.398(4) . ?
C00F C00P 1.383(4) . ?
C00F C014 1.496(4) . ?
C00G H00G 0.9500 . ?
C00H C00K 1.373(4) . ?
C00H C018 1.510(4) . ?
C00I H00I 0.9500 . ?
C00I C00L 1.385(4) . ?
C00J C00W 1.533(4) . ?
C00J C00Z 1.536(4) . ?
C00J C010 1.531(4) . ?
C00K H00K 0.9500 . ?
C00K C00T 1.423(4) . ?
C00L H00L 0.9500 . ?
C00L C00N 1.386(4) . ?
C00M H00M 0.9500 . ?
C00N H00N 0.9500 . ?
C00N C00O 1.388(4) . ?
C00O H00O 0.9500 . ?
C00P H00P 0.9500 . ?
C00P C00S 1.405(4) . ?
C00Q H00Q 0.9500 . ?
C00Q C011 1.388(4) . ?
C00R C00S 1.379(4) . ?
C00R C00V 1.402(4) . ?
C00R C018 1.504(4) . ?
C00S H00S 0.9500 . ?
C00T C00V 1.391(4) . ?
C00T C012 1.525(4) . ?
C00U H00U 0.9500 . ?
C00U C00Y 1.389(4) . ?
C00V H00V 0.9500 . ?
C00W H00B 0.9800 . ?
C00W H00D 0.9800 . ?
C00W H00F 0.9800 . ?
C00X H00X 0.9500 . ?
C00X C00Y 1.384(5) . ?
C00X C011 1.385(5) . ?
C00Y H00Y 0.9500 . ?
C00Z H00H 0.9800 . ?
C00Z H00J 0.9800 . ?
C00Z H00R 0.9800 . ?
C010 H01A 0.9800 . ?
C010 H01B 0.9800 . ?
C010 H01C 0.9800 . ?
C011 H011 0.9500 . ?
C012 C013 1.537(4) . ?
C012 C015 1.529(5) . ?
C012 C016 1.539(5) . ?
C013 H01D 0.9800 . ?
C013 H01E 0.9800 . ?
C013 H01F 0.9800 . ?
C014 C018 1.381(5) . ?
C014 C019 1.776(6) . ?
C015 H01G 0.9800 . ?
C015 H01H 0.9800 . ?
C015 H01I 0.9800 . ?
C016 H01J 0.9800 . ?
C016 H01K 0.9800 . ?
C016 H01L 0.9800 . ?
C017 H01M 0.9800 . ?
C017 H01N 0.9800 . ?
C017 H01O 0.9800 . ?
C017 C018 1.747(7) . ?
C019 H01P 0.9800 . ?
C019 H01Q 0.9800 . ?
C019 H01R 0.9800 . ?

loop_
_geom_torsion_atom_site_label_1
_geom_torsion_atom_site_label_2
_geom_torsion_atom_site_label_3
_geom_torsion_atom_site_label_4
_geom_torsion
_geom_torsion_site_symmetry_1
_geom_torsion_site_symmetry_2
_geom_torsion_site_symmetry_3
_geom_torsion_site_symmetry_4
_geom_torsion_publ_flag
N001 C004 C006 C00A -178.2(2) . . . . ?
N001 C004 C00C C00M 179.0(3) . . . . ?
N001 C005 C00E C00O -179.3(2) . . . . ?
N001 C005 C00I C00L -179.5(2) . . . . ?
N001 C00D C00Q C011 178.3(2) . . . . ?
N001 C00D C00U C00Y -178.0(2) . . . . ?
C003 C007 C008 C002 -178.8(2) . . . . ?
C003 C007 C014 C00F -173.5(3) . . . . ?
C003 C007 C014 C018 -27.0(6) . . . . ?
C003 C007 C014 C019 75.2(4) . . . . ?
C003 C009 C00H C00K -176.1(3) . . . . ?
C003 C009 C00H C018 8.4(5) . . . . ?
C003 C00B C00M C00C -174.9(3) . . . . ?
C004 N001 C005 C00E 37.6(4) . . . . ?
C004 N001 C005 C00I -142.9(3) . . . . ?
C004 N001 C00D C00Q 47.0(3) . . . . ?
C004 N001 C00D C00U -134.2(3) . . . . ?
C004 C006 C00A C00B -0.9(4) . . . . ?
C004 C00C C00M C00B -0.8(4) . . . . ?
C005 N001 C004 C006 -153.0(2) . . . . ?
C005 N001 C004 C00C 28.0(4) . . . . ?
C005 N001 C00D C00Q -119.9(3) . . . . ?
C005 N001 C00D C00U 58.9(3) . . . . ?
C005 C00E C00O C00N -1.2(4) . . . . ?
C005 C00I C00L C00N -1.1(4) . . . . ?
C006 C004 C00C C00M 0.0(4) . . . . ?
C006 C00A C00B C003 175.7(2) . . . . ?
C006 C00A C00B C00M 0.1(4) . . . . ?
C007 C003 C009 C00H 0.5(4) . . . . ?
C007 C003 C00B C00A 49.4(4) . . . . ?
C007 C003 C00B C00M -135.2(3) . . . . ?
C007 C014 C018 C00H 36.2(7) . . . . ?
C007 C014 C018 C00R 176.6(4) . . . . ?
C007 C014 C018 C017 -73.8(4) . . . . ?
C008 C002 C00G C00F 0.4(4) . . . . ?
C008 C002 C00J C00W 59.6(3) . . . . ?
C008 C002 C00J C00Z -58.8(3) . . . . ?
C008 C002 C00J C010 -179.0(2) . . . . ?
C008 C007 C014 C00F 9.8(5) . . . . ?
C008 C007 C014 C018 156.3(4) . . . . ?
C008 C007 C014 C019 -101.4(3) . . . . ?
C009 C003 C007 C008 -175.9(3) . . . . ?
C009 C003 C007 C014 7.8(4) . . . . ?
C009 C003 C00B C00A -128.9(3) . . . . ?
C009 C003 C00B C00M 46.5(4) . . . . ?
C009 C00H C00K C00T 176.0(3) . . . . ?
C009 C00H C018 C00R -168.4(3) . . . . ?
C009 C00H C018 C014 -26.9(6) . . . . ?
C009 C00H C018 C017 75.8(4) . . . . ?
C00A C00B C00M C00C 0.7(4) . . . . ?
C00B C003 C007 C008 5.9(4) . . . . ?
C00B C003 C007 C014 -170.5(3) . . . . ?
C00B C003 C009 C00H 178.8(3) . . . . ?
C00C C004 C006 C00A 0.8(4) . . . . ?
C00D N001 C004 C006 40.6(3) . . . . ?
C00D N001 C004 C00C -138.4(3) . . . . ?
C00D N001 C005 C00E -156.0(2) . . . . ?
C00D N001 C005 C00I 23.5(4) . . . . ?
C00D C00Q C011 C00X -0.4(4) . . . . ?
C00D C00U C00Y C00X -0.2(4) . . . . ?
C00E C005 C00I C00L 0.0(4) . . . . ?
C00F C00P C00S C00R -3.7(5) . . . . ?
C00F C014 C018 C00H -177.5(4) . . . . ?
C00F C014 C018 C00R -37.1(7) . . . . ?
C00F C014 C018 C017 72.6(4) . . . . ?
C00G C002 C008 C007 -3.0(4) . . . . ?
C00G C002 C00J C00W -120.9(3) . . . . ?
C00G C002 C00J C00Z 120.7(3) . . . . ?
C00G C002 C00J C010 0.5(4) . . . . ?
C00G C00F C00P C00S -179.6(3) . . . . ?
C00G C00F C014 C007 -12.3(5) . . . . ?
C00G C00F C014 C018 -159.5(4) . . . . ?
C00G C00F C014 C019 98.9(3) . . . . ?
C00H C00K C00T C00V -0.2(5) . . . . ?
C00H C00K C00T C012 -178.6(3) . . . . ?
C00I C005 C00E C00O 1.2(4) . . . . ?
C00I C00L C00N C00O 1.1(4) . . . . ?
C00J C002 C008 C007 176.6(2) . . . . ?
C00J C002 C00G C00F -179.1(2) . . . . ?
C00K C00H C018 C00R 15.9(6) . . . . ?
C00K C00H C018 C014 157.5(4) . . . . ?
C00K C00H C018 C017 -99.8(4) . . . . ?
C00K C00T C00V C00R 0.8(5) . . . . ?
C00K C00T C012 C013 178.1(3) . . . . ?
C00K C00T C012 C015 -61.4(4) . . . . ?
C00K C00T C012 C016 58.6(4) . . . . ?
C00L C00N C00O C00E 0.1(4) . . . . ?
C00P C00F C00G C002 -178.1(3) . . . . ?
C00P C00F C014 C007 172.8(3) . . . . ?
C00P C00F C014 C018 25.7(6) . . . . ?
C00P C00F C014 C019 -76.0(4) . . . . ?
C00Q C00D C00U C00Y 0.8(4) . . . . ?
C00S C00R C00V C00T -177.6(3) . . . . ?
C00S C00R C018 C00H 169.4(4) . . . . ?
C00S C00R C018 C014 28.3(7) . . . . ?
C00S C00R C018 C017 -74.6(4) . . . . ?
C00U C00D C00Q C011 -0.5(4) . . . . ?
C00V C00R C00S C00P 177.7(3) . . . . ?
C00V C00R C018 C00H -15.3(6) . . . . ?
C00V C00R C018 C014 -156.4(4) . . . . ?
C00V C00R C018 C017 100.7(4) . . . . ?
C00V C00T C012 C013 -0.2(5) . . . . ?
C00V C00T C012 C015 120.3(3) . . . . ?
C00V C00T C012 C016 -119.7(3) . . . . ?
C00Y C00X C011 C00Q 1.0(4) . . . . ?
C011 C00X C00Y C00U -0.7(4) . . . . ?
C012 C00T C00V C00R 179.1(3) . . . . ?
C014 C007 C008 C002 -2.5(4) . . . . ?
C014 C00F C00G C002 7.4(5) . . . . ?
C014 C00F C00P C00S -4.9(5) . . . . ?
C018 C00H C00K C00T -8.7(5) . . . . ?
C018 C00R C00S C00P -7.3(5) . . . . ?
C018 C00R C00V C00T 7.6(5) . . . . ?
C019 C014 C018 C00H -70.9(5) . . . . ?
C019 C014 C018 C00R 69.5(5) . . . . ?
C019 C014 C018 C017 179.2(2) . . . . ?
